data_7211113
loop_
_publ_author_name
'Rees, Gregory J.'
'Day, Stephen P.'
'Lari, Alberth'
'Howes, Andrew P.'
'Iuga, Dinu'
'Pitak, Mateusz B.'
'Coles, Simon J.'
'Threlfall, Terry L.'
'Light, Mark E.'
'Smith, Mark E.'
'Quigley, David'
'Wallis, John D.'
'Hanna, John V.'

_publ_section_title
;
 A multinuclear solid state NMR, density functional theory and X-Ray
 diffraction study of hydrogen bonding in Group I hydrogen dibenzoates
;
_journal_issue 43
_journal_name_full CrystEngComm
_journal_page_first 8823
_journal_paper_doi 10.1039/c3ce41258j
_journal_volume 15
_journal_year 2013
_chemical_formula_sum 'C14 H11 Li O4'
_chemical_formula_weight 250.17
_chemical_name_systematic
; 
lithium hemibenzoate
;
_space_group_IT_number 2
_symmetry_cell_setting triclinic
_symmetry_space_group_name_Hall '-P 1'
_symmetry_space_group_name_H-M 'P -1'
_atom_sites_solution_hydrogens difmap
_atom_sites_solution_primary direct
_atom_sites_solution_secondary difmap
_audit_creation_method SHELXL-97
_cell_angle_alpha 98.830(4)
_cell_angle_beta 93.800(5)
_cell_angle_gamma 95.524(5)
_cell_formula_units_Z 2
_cell_length_a 5.3600(3)
_cell_length_b 8.5693(7)
_cell_length_c 13.4999(11)
_cell_measurement_reflns_used 16973
_cell_measurement_temperature 120(2)
_cell_measurement_theta_max 27.48
_cell_measurement_theta_min 2.91
_cell_volume 607.80(8)
_computing_cell_refinement 'DENZO (Otwinowski & Minor, 1997) & COLLECT (Hooft, R.W.W., 1998)'
_computing_data_collection 'COLLECT (Hooft, R.W.W., 1998)'
_computing_data_reduction 'DENZO (Otwinowski & Minor, 1997) & COLLECT (Hooft, R.W.W., 1998)'
_computing_structure_refinement 'SHELXL-97 (Sheldrick, 1997)'
_computing_structure_solution 'SHELXS-97 (Sheldrick, 1990)'
_diffrn_ambient_temperature 120(2)
_diffrn_detector_area_resol_mean 9.091
_diffrn_measured_fraction_theta_full 0.994
_diffrn_measured_fraction_theta_max 0.986
_diffrn_measurement_device_type
;
Bruker-Nonius Roper CCD camera on \k-goniostat
;
_diffrn_measurement_method '\f & \w scans'
_diffrn_radiation_monochromator graphite
_diffrn_radiation_source 'Bruker-Nonius FR591 rotating anode'
_diffrn_radiation_type MoK\a
_diffrn_radiation_wavelength 0.71073
_diffrn_reflns_av_R_equivalents 0.0698
_diffrn_reflns_av_sigmaI/netI 0.0689
_diffrn_reflns_limit_h_max 6
_diffrn_reflns_limit_h_min -6
_diffrn_reflns_limit_k_max 11
_diffrn_reflns_limit_k_min -11
_diffrn_reflns_limit_l_max 17
_diffrn_reflns_limit_l_min -17
_diffrn_reflns_number 11772
_diffrn_reflns_theta_full 27.50
_diffrn_reflns_theta_max 27.57
_diffrn_reflns_theta_min 3.59
_exptl_absorpt_coefficient_mu 0.099
_exptl_absorpt_correction_T_max 0.7456
_exptl_absorpt_correction_T_min 0.6332
_exptl_absorpt_correction_type multi-scan
_exptl_absorpt_process_details 'SADABS 2007/2 (Sheldrick, G.M., 2007)'
_exptl_crystal_colour colourless
_exptl_crystal_density_diffrn 1.367
_exptl_crystal_density_method 'not measured'
_exptl_crystal_description block
_exptl_crystal_F_000 260
_exptl_crystal_size_max 0.16
_exptl_crystal_size_mid 0.08
_exptl_crystal_size_min 0.05
_refine_diff_density_max 0.232
_refine_diff_density_min -0.271
_refine_diff_density_rms 0.059
_refine_ls_extinction_coef 0.071(12)
_refine_ls_extinction_expression Fc^*^=kFc[1+0.001xFc^2^\l^3^/sin(2\q)]^-1/4^
_refine_ls_extinction_method SHELXL
_refine_ls_goodness_of_fit_ref 1.078
_refine_ls_hydrogen_treatment mixed
_refine_ls_matrix_type full
_refine_ls_number_parameters 177
_refine_ls_number_reflns 2763
_refine_ls_number_restraints 0
_refine_ls_restrained_S_all 1.078
_refine_ls_R_factor_all 0.0948
_refine_ls_R_factor_gt 0.0538
_refine_ls_shift/su_max 0.000
_refine_ls_shift/su_mean 0.000
_refine_ls_structure_factor_coef Fsqd
_refine_ls_weighting_details 'calc w=1/[\s^2^(Fo^2^)+(0.0634P)^2^+0.0183P] where P=(Fo^2^+2Fc^2^)/3'
_refine_ls_weighting_scheme calc
_refine_ls_wR_factor_gt 0.1173
_refine_ls_wR_factor_ref 0.1327
_reflns_number_gt 1833
_reflns_number_total 2763
_reflns_threshold_expression >2sigma(I)
_cod_data_source_file c3ce41258j.txt
_cod_data_source_block lithium
_cod_original_sg_symbol_H-M P-1
_cod_database_code 7211113

loop_
_symmetry_equiv_pos_as_xyz
'x, y, z'
'-x, -y, -z'

loop_
_atom_site_label
_atom_site_type_symbol
_atom_site_fract_x
_atom_site_fract_y
_atom_site_fract_z
_atom_site_U_iso_or_equiv
_atom_site_adp_type
_atom_site_occupancy
_atom_site_symmetry_multiplicity
_atom_site_calc_flag
_atom_site_refinement_flags
O1 O 0.3416(2) 0.16457(16) 0.49603(9) 0.0293(3) Uani 1 1 d .
O2 O 0.6436(2) 0.22585(15) 0.39722(9) 0.0289(3) Uani 1 1 d .
O3 O 0.5327(2) 0.56317(14) 0.38665(9) 0.0246(3) Uani 1 1 d .
O4 O 0.1375(2) 0.48863(14) 0.41454(9) 0.0251(3) Uani 1 1 d .
C1 C 0.3404(3) 0.0046(2) 0.33734(13) 0.0238(4) Uani 1 1 d .
C2 C 0.4470(4) -0.0297(2) 0.24678(15) 0.0353(5) Uani 1 1 d .
H2 H 0.5954 0.0318 0.2345 0.042 Uiso 1 1 calc R
C3 C 0.3374(4) -0.1534(3) 0.17438(16) 0.0420(5) Uani 1 1 d .
H3 H 0.4111 -0.1767 0.1125 0.050 Uiso 1 1 calc R
C4 C 0.1213(4) -0.2434(2) 0.19147(15) 0.0324(5) Uani 1 1 d .
H4 H 0.0463 -0.3280 0.1414 0.039 Uiso 1 1 calc R
C5 C 0.0155(4) -0.2099(2) 0.28106(15) 0.0336(5) Uani 1 1 d .
H5 H -0.1327 -0.2720 0.2930 0.040 Uiso 1 1 calc R
C6 C 0.1233(3) -0.0863(2) 0.35409(15) 0.0304(5) Uani 1 1 d .
H6 H 0.0486 -0.0635 0.4158 0.037 Uiso 1 1 calc R
C7 C 0.4566(3) 0.1406(2) 0.41272(13) 0.0238(4) Uani 1 1 d .
C11 C 0.2738(3) 0.4015(2) 0.25246(13) 0.0233(4) Uani 1 1 d .
C12 C 0.4525(3) 0.4232(2) 0.18472(14) 0.0289(4) Uani 1 1 d .
H12 H 0.6004 0.4942 0.2055 0.035 Uiso 1 1 calc R
C13 C 0.4170(4) 0.3421(2) 0.08652(15) 0.0344(5) Uani 1 1 d .
H13 H 0.5383 0.3594 0.0401 0.041 Uiso 1 1 calc R
C14 C 0.2045(4) 0.2362(2) 0.05679(15) 0.0347(5) Uani 1 1 d .
H14 H 0.1803 0.1799 -0.0101 0.042 Uiso 1 1 calc R
C15 C 0.0269(4) 0.2121(3) 0.12436(15) 0.0367(5) Uani 1 1 d .
H15 H -0.1184 0.1386 0.1039 0.044 Uiso 1 1 calc R
C16 C 0.0605(3) 0.2947(2) 0.22178(14) 0.0303(5) Uani 1 1 d .
H16 H -0.0626 0.2784 0.2677 0.036 Uiso 1 1 calc R
C17 C 0.3151(3) 0.4908(2) 0.35824(13) 0.0214(4) Uani 1 1 d .
Li1 Li 0.7918(5) 0.4407(4) 0.4387(2) 0.0280(7) Uani 1 1 d .
H1 H 0.408(5) 0.271(4) 0.541(2) 0.091(10) Uiso 1 1 d .

loop_
_atom_site_aniso_label
_atom_site_aniso_U_11
_atom_site_aniso_U_22
_atom_site_aniso_U_33
_atom_site_aniso_U_23
_atom_site_aniso_U_13
_atom_site_aniso_U_12
O1 0.0290(7) 0.0275(7) 0.0292(7) 0.0003(6) 0.0075(6) -0.0046(6)
O2 0.0257(7) 0.0266(7) 0.0321(8) 0.0016(6) 0.0044(5) -0.0051(6)
O3 0.0192(6) 0.0250(7) 0.0272(7) 0.0000(5) 0.0031(5) -0.0037(5)
O4 0.0209(6) 0.0279(7) 0.0254(7) 0.0024(5) 0.0046(5) -0.0016(5)
C1 0.0241(9) 0.0197(9) 0.0271(10) 0.0045(7) 0.0013(7) 0.0001(7)
C2 0.0358(11) 0.0325(11) 0.0345(11) -0.0009(9) 0.0111(9) -0.0073(9)
C3 0.0494(13) 0.0388(12) 0.0328(12) -0.0066(9) 0.0103(9) -0.0051(10)
C4 0.0363(11) 0.0245(10) 0.0328(11) -0.0006(8) -0.0044(9) -0.0022(8)
C5 0.0320(10) 0.0283(11) 0.0371(12) 0.0033(9) -0.0018(9) -0.0080(8)
C6 0.0299(10) 0.0292(10) 0.0299(10) 0.0016(8) 0.0038(8) -0.0045(8)
C7 0.0229(9) 0.0218(9) 0.0268(10) 0.0052(7) 0.0027(7) 0.0002(7)
C11 0.0196(9) 0.0241(10) 0.0263(10) 0.0040(8) 0.0009(7) 0.0037(7)
C12 0.0265(10) 0.0284(10) 0.0294(10) 0.0006(8) 0.0036(8) -0.0025(8)
C13 0.0363(11) 0.0365(12) 0.0302(11) 0.0029(9) 0.0093(9) 0.0015(9)
C14 0.0375(11) 0.0377(12) 0.0259(10) -0.0033(8) -0.0003(8) 0.0040(9)
C15 0.0270(10) 0.0402(12) 0.0363(12) -0.0088(9) -0.0019(8) -0.0031(9)
C16 0.0232(9) 0.0345(11) 0.0305(11) -0.0002(8) 0.0032(8) -0.0033(8)
C17 0.0193(9) 0.0178(9) 0.0272(10) 0.0044(7) 0.0028(7) 0.0010(7)
Li1 0.0219(15) 0.0317(17) 0.0288(16) 0.0031(13) 0.0032(12) -0.0032(13)

loop_
_atom_type_symbol
_atom_type_description
_atom_type_scat_dispersion_real
_atom_type_scat_dispersion_imag
_atom_type_scat_source
C C 0.0033 0.0016 'International Tables Vol C Tables 4.2.6.8 and 6.1.1.4'
H H 0.0000 0.0000 'International Tables Vol C Tables 4.2.6.8 and 6.1.1.4'
O O 0.0106 0.0060 'International Tables Vol C Tables 4.2.6.8 and 6.1.1.4'
Li Li -0.0003 0.0001 'International Tables Vol C Tables 4.2.6.8 and 6.1.1.4'

loop_
_geom_angle_atom_site_label_1
_geom_angle_atom_site_label_2
_geom_angle_atom_site_label_3
_geom_angle
_geom_angle_site_symmetry_1
_geom_angle_site_symmetry_3
C7 O1 H1 112.7(16) . .
C7 O2 Li1 138.24(14) . .
C17 O3 Li1 117.96(14) . .
C17 O4 Li1 152.51(15) . 1_455
C17 O4 Li1 119.63(13) . 2_666
Li1 O4 Li1 87.78(13) 1_455 2_666
C2 C1 C6 119.31(17) . .
C2 C1 C7 119.15(16) . .
C6 C1 C7 121.52(16) . .
C3 C2 C1 120.02(18) . .
C3 C2 H2 120.0 . .
C1 C2 H2 120.0 . .
C4 C3 C2 120.42(19) . .
C4 C3 H3 119.8 . .
C2 C3 H3 119.8 . .
C5 C4 C3 119.73(18) . .
C5 C4 H4 120.1 . .
C3 C4 H4 120.1 . .
C4 C5 C6 120.39(18) . .
C4 C5 H5 119.8 . .
C6 C5 H5 119.8 . .
C5 C6 C1 120.14(18) . .
C5 C6 H6 119.9 . .
C1 C6 H6 119.9 . .
O2 C7 O1 122.98(16) . .
O2 C7 C1 122.18(16) . .
O1 C7 C1 114.83(15) . .
C12 C11 C16 119.22(17) . .
C12 C11 C17 119.78(16) . .
C16 C11 C17 120.99(16) . .
C11 C12 C13 120.56(18) . .
C11 C12 H12 119.7 . .
C13 C12 H12 119.7 . .
C14 C13 C12 119.76(18) . .
C14 C13 H13 120.1 . .
C12 C13 H13 120.1 . .
C13 C14 C15 120.03(18) . .
C13 C14 H14 120.0 . .
C15 C14 H14 120.0 . .
C14 C15 C16 120.21(18) . .
C14 C15 H15 119.9 . .
C16 C15 H15 119.9 . .
C15 C16 C11 120.20(18) . .
C15 C16 H16 119.9 . .
C11 C16 H16 119.9 . .
O4 C17 O3 123.22(16) . .
O4 C17 C11 119.26(15) . .
O3 C17 C11 117.51(15) . .
O2 Li1 O4 117.38(16) . 1_655
O2 Li1 O3 102.18(14) . .
O4 Li1 O3 119.95(17) 1_655 .
O2 Li1 O4 116.27(16) . 2_666
O4 Li1 O4 92.22(13) 1_655 2_666
O3 Li1 O4 109.28(15) . 2_666
O2 Li1 Li1 130.6(2) . 2_766
O4 Li1 Li1 47.06(10) 1_655 2_766
O3 Li1 Li1 126.6(2) . 2_766
O4 Li1 Li1 45.16(10) 2_666 2_766

loop_
_geom_bond_atom_site_label_1
_geom_bond_atom_site_label_2
_geom_bond_distance
_geom_bond_site_symmetry_2
O1 C7 1.316(2) .
O1 H1 1.03(3) .
O2 C7 1.231(2) .
O2 Li1 1.917(3) .
O3 C17 1.273(2) .
O3 Li1 1.975(3) .
O4 C17 1.257(2) .
O4 Li1 1.919(3) 1_455
O4 Li1 1.981(3) 2_666
C1 C2 1.386(3) .
C1 C6 1.387(3) .
C1 C7 1.481(2) .
C2 C3 1.382(3) .
C2 H2 0.9500 .
C3 C4 1.381(3) .
C3 H3 0.9500 .
C4 C5 1.372(3) .
C4 H4 0.9500 .
C5 C6 1.384(3) .
C5 H5 0.9500 .
C6 H6 0.9500 .
C11 C12 1.387(3) .
C11 C16 1.391(2) .
C11 C17 1.505(2) .
C12 C13 1.391(3) .
C12 H12 0.9500 .
C13 C14 1.382(3) .
C13 H13 0.9500 .
C14 C15 1.384(3) .
C14 H14 0.9500 .
C15 C16 1.386(3) .
C15 H15 0.9500 .
C16 H16 0.9500 .
Li1 O4 1.919(3) 1_655
Li1 O4 1.981(3) 2_666
Li1 Li1 2.704(6) 2_766
